data_4032774
loop_
_publ_author_name
'Wang, Jia'
'Zhu, Hai-Tao'
'Chen, Si'
'Luan, Cheng'
'Xia, Yu'
'Shen, Yi'
'Li, Ying-Xiu'
'Hua, Yingxi'
'Liang, Yong-Min'

_publ_section_title
;
 Electrophilic Cyclization and Intermolecular Acetalation of
 2-(4-Hydroxybut-1-yn-1-yl)benzaldehydes: Synthesis of Diiodinated
 Diepoxydibenzo[c,k][1,9]dioxacyclohexadecines.
;
_journal_issue 19
_journal_name_full 'The Journal of organic chemistry'
_journal_page_first 10641
_journal_page_last 10649
_journal_paper_doi 10.1021/acs.joc.7b01646
_journal_volume 82
_journal_year 2017
_chemical_formula_moiety 'C22 H18 I2 O4'
_chemical_formula_sum 'C22 H18 I2 O4'
_chemical_formula_weight 600.16
_space_group_crystal_system monoclinic
_space_group_IT_number 14
_space_group_name_Hall '-P 2yn'
_space_group_name_H-M_alt 'P 1 21/n 1'
_symmetry_space_group_name_Hall '-P 2yn'
_symmetry_space_group_name_H-M 'P 1 21/n 1'
_atom_sites_solution_hydrogens geom
_atom_sites_solution_primary direct
_audit_creation_date 2016-12-05
_audit_creation_method
;
Olex2 1.2
(compiled 2016.11.30 svn.r3356 for OlexSys, GUI svn.r5269)
;
_cell_angle_alpha 90
_cell_angle_beta 97.21(2)
_cell_angle_gamma 90
_cell_formula_units_Z 4
_cell_length_a 13.946(2)
_cell_length_b 9.9498(9)
_cell_length_c 14.897(2)
_cell_measurement_reflns_used 1605
_cell_measurement_temperature 295.15(10)
_cell_measurement_theta_max 25.6350
_cell_measurement_theta_min 3.8630
_cell_volume 2050.8(5)
_computing_cell_refinement
;
CrysAlisPro, Agilent Technologies,
Version 1.171.36.28 (release 01-02-2013 CrysAlis171 .NET)
(compiled Feb  1 2013,16:14:44)
;
_computing_data_collection
;
CrysAlisPro, Agilent Technologies,
Version 1.171.36.28 (release 01-02-2013 CrysAlis171 .NET)
(compiled Feb  1 2013,16:14:44)
;
_computing_data_reduction
;
CrysAlisPro, Agilent Technologies,
Version 1.171.36.28 (release 01-02-2013 CrysAlis171 .NET)
(compiled Feb  1 2013,16:14:44)
;
_computing_molecular_graphics 'Olex2 (Dolomanov et al., 2009)'
_computing_publication_material 'Olex2 (Dolomanov et al., 2009)'
_computing_structure_refinement 'ShelXL (Sheldrick, 2015)'
_computing_structure_solution 'ShelXS (Sheldrick, 2008)'
_diffrn_ambient_temperature 295.15(10)
_diffrn_detector_area_resol_mean 16.0733
_diffrn_measured_fraction_theta_full 0.9953
_diffrn_measured_fraction_theta_max 0.8815
_diffrn_measurement_details
;
#__ type_ start__ end____ width___ exp.time_
  1 omega  -12.00   22.00   1.0000    2.0000
omega____ theta____ kappa____ phi______ frames
    -      -19.5055  -99.0000   90.0000 34

#__ type_ start__ end____ width___ exp.time_
  2 omega  -47.00   43.00   1.0000    2.0000
omega____ theta____ kappa____ phi______ frames
    -       22.7867  -19.0000 -120.0000 90

#__ type_ start__ end____ width___ exp.time_
  3 omega  -47.00   47.00   1.0000    2.0000
omega____ theta____ kappa____ phi______ frames
    -       22.7867  -38.0000  150.0000 94
;
_diffrn_measurement_device_type 'SuperNova, Dual, Cu at zero, Eos'
_diffrn_measurement_method '\w scans'
_diffrn_orient_matrix_UB_11 0.0047285000
_diffrn_orient_matrix_UB_12 0.0140490000
_diffrn_orient_matrix_UB_13 -0.0458817000
_diffrn_orient_matrix_UB_21 0.0434509000
_diffrn_orient_matrix_UB_22 -0.0379357000
_diffrn_orient_matrix_UB_23 0.0033402000
_diffrn_orient_matrix_UB_31 -0.0270033000
_diffrn_orient_matrix_UB_32 -0.0585766000
_diffrn_orient_matrix_UB_33 -0.0133945000
_diffrn_radiation_monochromator mirror
_diffrn_radiation_type 'Mo K\a'
_diffrn_radiation_wavelength 0.7107
_diffrn_reflns_av_R_equivalents 0.0359
_diffrn_reflns_av_unetI/netI 0.0566
_diffrn_reflns_Laue_measured_fraction_full 0.996
_diffrn_reflns_Laue_measured_fraction_max 0.997
_diffrn_reflns_limit_h_max 12
_diffrn_reflns_limit_h_min -17
_diffrn_reflns_limit_k_max 12
_diffrn_reflns_limit_k_min -11
_diffrn_reflns_limit_l_max 18
_diffrn_reflns_limit_l_min -16
_diffrn_reflns_number 7189
_diffrn_reflns_point_group_measured_fraction_full 0.996
_diffrn_reflns_point_group_measured_fraction_max 0.997
_diffrn_reflns_theta_full 25.242
_diffrn_reflns_theta_max 26.022
_diffrn_reflns_theta_min 3.434
_diffrn_source 'SuperNova (Mo) X-ray Source'
_exptl_absorpt_coefficient_mu 3.092
_exptl_absorpt_correction_T_max 1.00000
_exptl_absorpt_correction_T_min 0.48651
_exptl_absorpt_correction_type multi-scan
_exptl_absorpt_process_details
;
CrysAlisPro, Agilent Technologies,
Version 1.171.36.28 (release 01-02-2013 CrysAlis171 .NET)
(compiled Feb  1 2013,16:14:44)
Empirical absorption correction using spherical harmonics,
 implemented in SCALE3 ABSPACK scaling algorithm.
;
_exptl_crystal_colour 'clear light yellow'
_exptl_crystal_colour_lustre clear
_exptl_crystal_colour_modifier light
_exptl_crystal_colour_primary yellow
_exptl_crystal_density_diffrn 1.944
_exptl_crystal_description block
_exptl_crystal_F_000 1152
_exptl_crystal_size_max 0.23
_exptl_crystal_size_mid 0.21
_exptl_crystal_size_min 0.17
_refine_diff_density_max 0.933
_refine_diff_density_min -1.491
_refine_diff_density_rms 0.133
_refine_ls_extinction_method none
_refine_ls_goodness_of_fit_ref 1.041
_refine_ls_hydrogen_treatment constr
_refine_ls_matrix_type full
_refine_ls_number_parameters 253
_refine_ls_number_reflns 4026
_refine_ls_number_restraints 0
_refine_ls_restrained_S_all 1.041
_refine_ls_R_factor_all 0.0705
_refine_ls_R_factor_gt 0.0504
_refine_ls_shift/su_max 0.001
_refine_ls_shift/su_mean 0.000
_refine_ls_structure_factor_coef Fsqd
_refine_ls_weighting_details 'w=1/[\s^2^(Fo^2^)+(0.0507P)^2^+2.0135P] where P=(Fo^2^+2Fc^2^)/3'
_refine_ls_weighting_scheme calc
_refine_ls_wR_factor_gt 0.1115
_refine_ls_wR_factor_ref 0.1323
_reflns_Friedel_coverage 0.000
_reflns_number_gt 2979
_reflns_number_total 4026
_reflns_threshold_expression 'I > 2\s(I)'
_cod_data_source_file jo7b01646_si_002.cif
_cod_data_source_block wangjia_1205_2a
_cod_depositor_comments 'Adding full bibliography for 4032774--4032777.cif.'
_cod_original_cell_volume 2050.7(5)
_cod_database_code 4032774
_chemical_oxdiff_formula 'CH N O'
_shelx_space_group_comment
;
The symmetry employed for this shelxl refinement is uniquely defined
by the following loop, which should always be used as a source of
symmetry information in preference to the above space-group names.
They are only intended as comments.
;
_reflns_odcompleteness_completeness 99.53
_reflns_odcompleteness_iscentric 1
_reflns_odcompleteness_theta 26.32
_olex2_refinement_description
;
1. Fixed Uiso
 At 1.2 times of:
  All C(H) groups, All C(H,H) groups
2.a Ternary CH refined with riding coordinates:
 C8(H8), C12(H12)
2.b Secondary CH2 refined with riding coordinates:
 C10(H10A,H10B), C11(H11A,H11B), C21(H21A,H21B), C22(H22A,H22B)
2.c Aromatic/amide H refined with riding coordinates:
 C3(H3), C4(H4), C5(H5), C6(H6), C14(H14), C15(H15), C16(H16), C17(H17)
;
_shelx_shelxl_version_number 2014/7
_olex2_date_sample_data_collection 2016-12-05
_olex2_submission_special_instructions 'No special instructions were received'

loop_
_space_group_symop_operation_xyz
'x, y, z'
'-x+1/2, y+1/2, -z+1/2'
'-x, -y, -z'
'x-1/2, -y-1/2, z-1/2'

loop_
_atom_site_label
_atom_site_type_symbol
_atom_site_fract_x
_atom_site_fract_y
_atom_site_fract_z
_atom_site_U_iso_or_equiv
_atom_site_adp_type
_atom_site_occupancy
_atom_site_site_symmetry_order
_atom_site_calc_flag
_atom_site_refinement_flags_posn
I1 I 0.44126(4) 1.22139(6) -0.05248(3) 0.0780(2) Uani 1 1 d .
I2 I 0.84776(4) 0.73604(4) 0.01402(3) 0.06068(19) Uani 1 1 d .
O1 O 0.6707(3) 1.2808(4) 0.1655(3) 0.0506(11) Uani 1 1 d .
O4 O 0.7599(3) 1.2509(3) -0.0431(3) 0.0407(9) Uani 1 1 d .
O3 O 0.8982(3) 1.1598(4) 0.0364(2) 0.0428(10) Uani 1 1 d .
O2 O 0.7365(3) 1.0669(4) 0.1792(2) 0.0415(9) Uani 1 1 d .
C1 C 0.5324(5) 1.2100(6) 0.0696(4) 0.0476(16) Uani 1 1 d .
C2 C 0.5072(4) 1.1188(6) 0.1396(4) 0.0443(14) Uani 1 1 d .
C3 C 0.4173(5) 1.0536(7) 0.1387(5) 0.0573(17) Uani 1 1 d .
H3 H 0.3686 1.0676 0.0910 0.069 Uiso 1 1 calc R
C4 C 0.4023(5) 0.9715(7) 0.2066(6) 0.068(2) Uani 1 1 d .
H4 H 0.3429 0.9285 0.2047 0.082 Uiso 1 1 calc R
C5 C 0.4716(5) 0.9484(7) 0.2793(5) 0.0631(19) Uani 1 1 d .
H5 H 0.4592 0.8912 0.3258 0.076 Uiso 1 1 calc R
C6 C 0.5593(5) 1.0114(6) 0.2816(4) 0.0528(16) Uani 1 1 d .
H6 H 0.6066 0.9972 0.3304 0.063 Uiso 1 1 calc R
C7 C 0.5778(4) 1.0951(6) 0.2127(4) 0.0427(14) Uani 1 1 d .
C8 C 0.6746(4) 1.1568(6) 0.2148(4) 0.0428(14) Uani 1 1 d .
H8 H 0.7000 1.1751 0.2779 0.051 Uiso 1 1 calc R
C9 C 0.6123(5) 1.2857(6) 0.0833(4) 0.0487(16) Uani 1 1 d .
C10 C 0.6495(6) 1.3894(6) 0.0238(5) 0.063(2) Uani 1 1 d .
H10A H 0.6096 1.3884 -0.0345 0.076 Uiso 1 1 calc R
H10B H 0.6430 1.4773 0.0505 0.076 Uiso 1 1 calc R
C11 C 0.7517(5) 1.3693(6) 0.0093(4) 0.0556(17) Uani 1 1 d .
H11A H 0.7743 1.4464 -0.0219 0.067 Uiso 1 1 calc R
H11B H 0.7916 1.3606 0.0673 0.067 Uiso 1 1 calc R
C12 C 0.8570(4) 1.2142(5) -0.0487(4) 0.0392(13) Uani 1 1 d .
H12 H 0.8932 1.2950 -0.0612 0.047 Uiso 1 1 calc R
C13 C 0.8589(4) 1.1195(5) -0.1245(4) 0.0351(12) Uani 1 1 d .
C14 C 0.8612(4) 1.1673(6) -0.2111(4) 0.0427(14) Uani 1 1 d .
H14 H 0.8667 1.2591 -0.2211 0.051 Uiso 1 1 calc R
C15 C 0.8554(5) 1.0778(7) -0.2837(4) 0.0499(16) Uani 1 1 d .
H15 H 0.8568 1.1092 -0.3423 0.060 Uiso 1 1 calc R
C16 C 0.8475(5) 0.9435(7) -0.2674(4) 0.0509(16) Uani 1 1 d .
H16 H 0.8423 0.8836 -0.3157 0.061 Uiso 1 1 calc R
C17 C 0.8471(4) 0.8950(6) -0.1813(4) 0.0412(13) Uani 1 1 d .
H17 H 0.8424 0.8030 -0.1720 0.049 Uiso 1 1 calc R
C18 C 0.8538(4) 0.9820(5) -0.1080(3) 0.0332(11) Uani 1 1 d .
C19 C 0.8588(4) 0.9408(5) -0.0139(4) 0.0383(12) Uani 1 1 d .
C20 C 0.8804(4) 1.0269(6) 0.0542(4) 0.0386(13) Uani 1 1 d .
C21 C 0.8955(4) 1.0021(7) 0.1532(3) 0.0480(15) Uani 1 1 d .
H21A H 0.9634 1.0137 0.1751 0.058 Uiso 1 1 calc R
H21B H 0.8784 0.9097 0.1646 0.058 Uiso 1 1 calc R
C22 C 0.8368(4) 1.0941(7) 0.2052(4) 0.0493(16) Uani 1 1 d .
H22A H 0.8533 1.0794 0.2696 0.059 Uiso 1 1 calc R
H22B H 0.8508 1.1871 0.1921 0.059 Uiso 1 1 calc R

loop_
_atom_site_aniso_label
_atom_site_aniso_U_11
_atom_site_aniso_U_22
_atom_site_aniso_U_33
_atom_site_aniso_U_23
_atom_site_aniso_U_13
_atom_site_aniso_U_12
I1 0.0911(4) 0.0814(4) 0.0558(3) -0.0112(2) -0.0131(3) 0.0442(3)
I2 0.0761(4) 0.0417(3) 0.0672(3) 0.0147(2) 0.0205(3) -0.0036(2)
O1 0.066(3) 0.039(2) 0.048(3) -0.0063(18) 0.013(2) -0.008(2)
O4 0.053(2) 0.0281(18) 0.041(2) -0.0058(16) 0.0068(18) -0.0029(17)
O3 0.040(2) 0.052(2) 0.035(2) 0.0003(18) -0.0004(17) -0.0161(19)
O2 0.037(2) 0.051(2) 0.036(2) -0.0073(18) 0.0024(17) -0.0045(18)
C1 0.056(4) 0.045(3) 0.042(3) -0.015(3) 0.005(3) 0.019(3)
C2 0.044(3) 0.043(3) 0.046(3) -0.009(3) 0.007(3) 0.012(3)
C3 0.044(4) 0.056(4) 0.071(5) -0.008(4) 0.003(3) 0.013(3)
C4 0.050(4) 0.062(5) 0.096(6) -0.011(4) 0.022(4) 0.000(4)
C5 0.067(5) 0.063(5) 0.064(5) 0.000(4) 0.027(4) -0.006(4)
C6 0.056(4) 0.052(4) 0.051(4) -0.001(3) 0.010(3) -0.009(3)
C7 0.043(3) 0.044(3) 0.043(3) -0.010(3) 0.013(3) 0.000(3)
C8 0.054(4) 0.047(3) 0.028(3) -0.006(3) 0.007(3) -0.002(3)
C9 0.070(5) 0.039(3) 0.040(3) -0.008(3) 0.019(3) 0.016(3)
C10 0.098(6) 0.040(4) 0.056(4) 0.004(3) 0.030(4) 0.020(4)
C11 0.083(5) 0.030(3) 0.057(4) -0.009(3) 0.020(4) -0.006(3)
C12 0.042(3) 0.036(3) 0.040(3) 0.001(2) 0.008(3) -0.012(2)
C13 0.034(3) 0.033(3) 0.039(3) 0.003(2) 0.008(2) -0.005(2)
C14 0.042(3) 0.045(3) 0.043(3) 0.010(3) 0.013(3) 0.000(3)
C15 0.050(4) 0.070(4) 0.030(3) 0.008(3) 0.009(3) 0.006(3)
C16 0.055(4) 0.061(4) 0.037(3) -0.009(3) 0.009(3) 0.006(3)
C17 0.040(3) 0.041(3) 0.043(3) -0.002(3) 0.008(3) 0.008(3)
C18 0.027(3) 0.041(3) 0.032(3) 0.006(2) 0.007(2) 0.000(2)
C19 0.036(3) 0.040(3) 0.041(3) 0.002(3) 0.013(2) 0.000(2)
C20 0.032(3) 0.042(3) 0.043(3) 0.010(3) 0.010(2) 0.002(2)
C21 0.039(3) 0.074(4) 0.029(3) 0.008(3) -0.005(2) 0.003(3)
C22 0.041(3) 0.071(4) 0.034(3) -0.001(3) -0.003(3) -0.012(3)

loop_
_atom_type_symbol
_atom_type_description
_atom_type_scat_dispersion_real
_atom_type_scat_dispersion_imag
_atom_type_scat_source
C C 0.0033 0.0016 'International Tables Vol C Tables 4.2.6.8 and 6.1.1.4'
H H 0.0000 0.0000 'International Tables Vol C Tables 4.2.6.8 and 6.1.1.4'
I I -0.4742 1.8119 'International Tables Vol C Tables 4.2.6.8 and 6.1.1.4'
O O 0.0106 0.0060 'International Tables Vol C Tables 4.2.6.8 and 6.1.1.4'

loop_
_geom_angle_atom_site_label_1
_geom_angle_atom_site_label_2
_geom_angle_atom_site_label_3
_geom_angle
C9 O1 C8 117.6(4)
C12 O4 C11 112.8(5)
C20 O3 C12 118.1(4)
C8 O2 C22 114.1(4)
C2 C1 I1 118.8(5)
C9 C1 I1 120.4(5)
C9 C1 C2 120.8(6)
C3 C2 C1 125.0(6)
C7 C2 C1 117.0(6)
C7 C2 C3 118.0(6)
C2 C3 H3 120.1
C4 C3 C2 119.8(6)
C4 C3 H3 120.1
C3 C4 H4 118.8
C3 C4 C5 122.4(7)
C5 C4 H4 118.8
C4 C5 H5 120.7
C6 C5 C4 118.7(7)
C6 C5 H5 120.7
C5 C6 H6 119.6
C5 C6 C7 120.7(6)
C7 C6 H6 119.6
C2 C7 C8 120.0(5)
C6 C7 C2 120.4(6)
C6 C7 C8 119.6(5)
O1 C8 C7 111.8(5)
O1 C8 H8 108.5
O2 C8 O1 110.1(5)
O2 C8 C7 109.4(4)
O2 C8 H8 108.5
C7 C8 H8 108.5
O1 C9 C10 109.9(6)
C1 C9 O1 120.0(6)
C1 C9 C10 129.9(6)
C9 C10 H10A 108.8
C9 C10 H10B 108.8
H10A C10 H10B 107.7
C11 C10 C9 113.8(5)
C11 C10 H10A 108.8
C11 C10 H10B 108.8
O4 C11 C10 109.6(5)
O4 C11 H11A 109.8
O4 C11 H11B 109.8
C10 C11 H11A 109.8
C10 C11 H11B 109.8
H11A C11 H11B 108.2
O4 C12 O3 109.0(4)
O4 C12 H12 108.6
O4 C12 C13 108.7(4)
O3 C12 H12 108.6
O3 C12 C13 113.2(4)
C13 C12 H12 108.6
C14 C13 C12 120.1(5)
C14 C13 C18 120.8(5)
C18 C13 C12 119.1(5)
C13 C14 H14 120.0
C13 C14 C15 119.9(5)
C15 C14 H14 120.0
C14 C15 H15 120.5
C16 C15 C14 119.0(6)
C16 C15 H15 120.5
C15 C16 H16 119.3
C15 C16 C17 121.4(6)
C17 C16 H16 119.3
C16 C17 H17 119.7
C16 C17 C18 120.6(5)
C18 C17 H17 119.7
C13 C18 C19 116.8(5)
C17 C18 C13 118.2(5)
C17 C18 C19 125.0(5)
C18 C19 I2 118.2(4)
C20 C19 I2 119.3(4)
C20 C19 C18 122.1(5)
O3 C20 C21 110.2(5)
C19 C20 O3 120.0(5)
C19 C20 C21 129.8(5)
C20 C21 H21A 109.0
C20 C21 H21B 109.0
C20 C21 C22 113.1(5)
H21A C21 H21B 107.8
C22 C21 H21A 109.0
C22 C21 H21B 109.0
O2 C22 C21 108.8(5)
O2 C22 H22A 109.9
O2 C22 H22B 109.9
C21 C22 H22A 109.9
C21 C22 H22B 109.9
H22A C22 H22B 108.3

loop_
_geom_bond_atom_site_label_1
_geom_bond_atom_site_label_2
_geom_bond_distance
I1 C1 2.087(6)
I2 C19 2.089(5)
O1 C8 1.433(7)
O1 C9 1.384(8)
O4 C11 1.426(6)
O4 C12 1.415(7)
O3 C12 1.430(7)
O3 C20 1.377(6)
O2 C8 1.393(7)
O2 C22 1.429(6)
C1 C2 1.457(9)
C1 C9 1.340(9)
C2 C3 1.410(9)
C2 C7 1.393(8)
C3 H3 0.9300
C3 C4 1.337(9)
C4 H4 0.9300
C4 C5 1.377(10)
C5 H5 0.9300
C5 C6 1.370(9)
C6 H6 0.9300
C6 C7 1.372(8)
C7 C8 1.479(8)
C8 H8 0.9800
C9 C10 1.495(9)
C10 H10A 0.9700
C10 H10B 0.9700
C10 C11 1.482(10)
C11 H11A 0.9700
C11 H11B 0.9700
C12 H12 0.9800
C12 C13 1.474(7)
C13 C14 1.379(7)
C13 C18 1.393(7)
C14 H14 0.9300
C14 C15 1.395(8)
C15 H15 0.9300
C15 C16 1.365(9)
C16 H16 0.9300
C16 C17 1.370(8)
C17 H17 0.9300
C17 C18 1.388(7)
C18 C19 1.453(7)
C19 C20 1.334(8)
C20 C21 1.484(7)
C21 H21A 0.9700
C21 H21B 0.9700
C21 C22 1.506(8)
C22 H22A 0.9700
C22 H22B 0.9700

loop_
_geom_torsion_atom_site_label_1
_geom_torsion_atom_site_label_2
_geom_torsion_atom_site_label_3
_geom_torsion_atom_site_label_4
_geom_torsion
I1 C1 C2 C3 -11.7(8)
I1 C1 C2 C7 168.3(4)
I1 C1 C9 O1 177.9(4)
I1 C1 C9 C10 3.0(9)
I2 C19 C20 O3 173.0(4)
I2 C19 C20 C21 -2.7(8)
O1 C9 C10 C11 55.8(7)
O4 C12 C13 C14 85.8(6)
O4 C12 C13 C18 -91.2(6)
O3 C12 C13 C14 -152.9(5)
O3 C12 C13 C18 30.1(7)
O3 C20 C21 C22 54.8(6)
C1 C2 C3 C4 179.8(6)
C1 C2 C7 C6 179.5(5)
C1 C2 C7 C8 -2.5(8)
C1 C9 C10 C11 -128.9(7)
C2 C1 C9 O1 -1.8(8)
C2 C1 C9 C10 -176.8(6)
C2 C3 C4 C5 0.7(10)
C2 C7 C8 O1 28.2(7)
C2 C7 C8 O2 -94.0(6)
C3 C2 C7 C6 -0.6(8)
C3 C2 C7 C8 177.5(5)
C3 C4 C5 C6 -0.4(11)
C4 C5 C6 C7 -0.4(10)
C5 C6 C7 C2 0.9(9)
C5 C6 C7 C8 -177.2(6)
C6 C7 C8 O1 -153.7(5)
C6 C7 C8 O2 84.0(6)
C7 C2 C3 C4 -0.2(9)
C8 O1 C9 C1 30.5(8)
C8 O1 C9 C10 -153.7(5)
C8 O2 C22 C21 -172.7(4)
C9 O1 C8 O2 79.7(6)
C9 O1 C8 C7 -42.2(7)
C9 C1 C2 C3 168.1(6)
C9 C1 C2 C7 -12.0(8)
C9 C10 C11 O4 68.0(7)
C11 O4 C12 O3 73.4(5)
C11 O4 C12 C13 -162.9(4)
C12 O4 C11 C10 -171.4(5)
C12 O3 C20 C19 24.7(7)
C12 O3 C20 C21 -158.9(5)
C12 C13 C14 C15 -174.9(5)
C12 C13 C18 C17 174.4(5)
C12 C13 C18 C19 -7.3(7)
C13 C14 C15 C16 -0.1(9)
C13 C18 C19 I2 178.5(4)
C13 C18 C19 C20 -9.0(8)
C14 C13 C18 C17 -2.5(8)
C14 C13 C18 C19 175.7(5)
C14 C15 C16 C17 -1.3(10)
C15 C16 C17 C18 0.7(9)
C16 C17 C18 C13 1.2(8)
C16 C17 C18 C19 -176.9(5)
C17 C18 C19 I2 -3.4(7)
C17 C18 C19 C20 169.1(5)
C18 C13 C14 C15 2.0(8)
C18 C19 C20 O3 0.5(8)
C18 C19 C20 C21 -175.2(5)
C19 C20 C21 C22 -129.1(7)
C20 O3 C12 O4 82.1(5)
C20 O3 C12 C13 -38.9(6)
C20 C21 C22 O2 64.5(7)
C22 O2 C8 O1 77.0(6)
C22 O2 C8 C7 -159.7(5)
